data_2218538
loop_
_publ_author_name
'Tarafder, M. T. H.'
'Islam, M. A. A. A. A.'
'Crouse, K. A.'
'Chantrapromma, Suchada'
'Fun, Hoong-Kun'

_publ_section_title
;
 (<i>E</i>)-4-(Benzyloxy)benzaldehyde thiosemicarbazone
;
_journal_coeditor_code SJ2492
_journal_issue 6
_journal_name_full 'Acta Crystallographica Section E'
_journal_page_first o988
_journal_page_last o989
_journal_paper_doi 10.1107/S1600536808012671
_journal_volume 64
_journal_year 2008
_chemical_formula_iupac 'C15 H15 N3 O S'
_chemical_formula_moiety 'C15 H15 N3 O S'
_chemical_formula_sum 'C15 H15 N3 O S'
_chemical_formula_weight 285.37
_chemical_melting_point 446
_chemical_name_systematic
;
(E)-4-(Benzyloxy)benzaldehyde thiosemicarbazone
;
_space_group_IT_number 14
_symmetry_cell_setting monoclinic
_symmetry_space_group_name_Hall '-P 2ybc'
_symmetry_space_group_name_H-M 'P 1 21/c 1'
_atom_sites_solution_hydrogens geom
_atom_sites_solution_primary direct
_atom_sites_solution_secondary difmap
_audit_creation_method SHELXL-97
_cell_angle_alpha 90.00
_cell_angle_beta 116.0990(10)
_cell_angle_gamma 90.00
_cell_formula_units_Z 4
_cell_length_a 11.02690(10)
_cell_length_b 12.6668(2)
_cell_length_c 10.87740(10)
_cell_measurement_reflns_used 3983
_cell_measurement_temperature 100.00(10)
_cell_measurement_theta_max 30.00
_cell_measurement_theta_min 2.06
_cell_volume 1364.39(3)
_computing_cell_refinement 'APEX2 (Bruker, 2005)'
_computing_data_collection 'APEX2 (Bruker, 2005)'
_computing_data_reduction 'SAINT (Bruker, 2005)'
_computing_molecular_graphics 'SHELXTL (Sheldrick, 2008)'
_computing_publication_material
;
SHELXTL (Sheldrick, 2008) and PLATON (Spek, 2003)
;
_computing_structure_refinement 'SHELXTL (Sheldrick, 2008)'
_computing_structure_solution 'SHELXTL (Sheldrick, 2008)'
_diffrn_ambient_temperature 100.00(10)
_diffrn_detector_area_resol_mean 8.33
_diffrn_measured_fraction_theta_full 1.000
_diffrn_measured_fraction_theta_max 1.000
_diffrn_measurement_device_type
;
Bruker SMART APEX2 CCD area-detector
;
_diffrn_measurement_method \w
_diffrn_radiation_monochromator graphite
_diffrn_radiation_source 'fine-focus sealed tube'
_diffrn_radiation_type MoK\a
_diffrn_radiation_wavelength 0.71073
_diffrn_reflns_av_R_equivalents 0.0270
_diffrn_reflns_av_sigmaI/netI 0.0207
_diffrn_reflns_limit_h_max 14
_diffrn_reflns_limit_h_min -15
_diffrn_reflns_limit_k_max 17
_diffrn_reflns_limit_k_min -17
_diffrn_reflns_limit_l_max 14
_diffrn_reflns_limit_l_min -15
_diffrn_reflns_number 20710
_diffrn_reflns_theta_full 30.00
_diffrn_reflns_theta_max 30.00
_diffrn_reflns_theta_min 2.06
_diffrn_standards_number 0
_exptl_absorpt_coefficient_mu 0.236
_exptl_absorpt_correction_T_max 0.947
_exptl_absorpt_correction_T_min 0.792
_exptl_absorpt_correction_type multi-scan
_exptl_absorpt_process_details '(SADABS; Bruker, 2005)'
_exptl_crystal_colour Colorless
_exptl_crystal_density_diffrn 1.389
_exptl_crystal_density_method 'not measured'
_exptl_crystal_description Block
_exptl_crystal_F_000 600
_exptl_crystal_size_max 0.42
_exptl_crystal_size_mid 0.31
_exptl_crystal_size_min 0.23
_refine_diff_density_max 0.477
_refine_diff_density_min -0.185
_refine_ls_extinction_method none
_refine_ls_goodness_of_fit_ref 1.035
_refine_ls_hydrogen_treatment mixed
_refine_ls_matrix_type full
_refine_ls_number_parameters 193
_refine_ls_number_reflns 3983
_refine_ls_number_restraints 0
_refine_ls_restrained_S_all 1.035
_refine_ls_R_factor_all 0.0405
_refine_ls_R_factor_gt 0.0351
_refine_ls_shift/su_max 0.001
_refine_ls_shift/su_max_lt 0.001
_refine_ls_shift/su_mean 0.000
_refine_ls_structure_factor_coef Fsqd
_refine_ls_weighting_details 'calc w=1/[\s^2^(Fo^2^)+(0.0529P)^2^+0.4873P] where P=(Fo^2^+2Fc^2^)/3'
_refine_ls_weighting_scheme calc
_refine_ls_wR_factor_gt 0.0922
_refine_ls_wR_factor_ref 0.0961
_reflns_number_gt 3517
_reflns_number_total 3983
_reflns_threshold_expression I>2\s(I)
_cod_data_source_file sj2492.cif
_cod_data_source_block I
_cod_depositor_comments
;
The following automatic conversions were performed:
'_symmetry_cell_setting' value 'Monoclinic' changed to 'monoclinic'
according to '/home/saulius/struct/CIF-dictionaries/cif_core.dic'
dictionary named 'cif_core.dic' version 2.4.1 from 2010-06-29.

Automatic conversion script
Id: cif_fix_enum 1527 2010-12-29 10:47:43Z saulius 

The following automatic conversions were performed:

'_symmetry_cell_setting' value 'Monoclinic' changed to 'monoclinic'
according to /home/saulius/struct/CIF-dictionaries/cif_core.dic
dictionary named 'cif_core.dic' version 2.4.1 from 2010-06-29.

Automatic conversion script
Id: cif_fix_values 1715 2011-07-08 13:25:40Z adriana 
;
_cod_original_sg_symbol_H-M 'P 21/c'
_cod_database_code 2218538
_cod_database_fobs_code 2218538

loop_
_symmetry_equiv_pos_as_xyz
'x, y, z'
'-x, y+1/2, -z+1/2'
'-x, -y, -z'
'x, -y-1/2, z-1/2'

loop_
_atom_site_type_symbol
_atom_site_label
_atom_site_fract_x
_atom_site_fract_y
_atom_site_fract_z
_atom_site_U_iso_or_equiv
_atom_site_adp_type
_atom_site_calc_flag
_atom_site_refinement_flags
_atom_site_occupancy
S S1 -0.13297(3) 0.13427(2) 0.97645(3) 0.01819(8) Uani d . 1
O O1 0.32553(8) 0.07638(6) 0.33345(8) 0.01820(17) Uani d . 1
N N1 0.04289(10) 0.10009(8) 0.73443(9) 0.01734(18) Uani d . 1
N N2 0.00675(10) 0.08433(8) 0.83961(9) 0.01797(19) Uani d . 1
N N3 -0.13647(10) 0.22436(8) 0.75438(10) 0.01930(19) Uani d . 1
C C1 0.44624(11) 0.26954(9) 0.20175(11) 0.0185(2) Uani d . 1
H H1A 0.4399 0.3177 0.2632 0.022 Uiso calc R 1
C C2 0.53207(12) 0.29079(9) 0.14214(11) 0.0190(2) Uani d . 1
H H2A 0.5835 0.3522 0.1645 0.023 Uiso calc R 1
C C3 0.54055(12) 0.21970(9) 0.04895(11) 0.0196(2) Uani d . 1
H H3A 0.5973 0.2334 0.0081 0.024 Uiso calc R 1
C C4 0.46359(13) 0.12808(9) 0.01727(12) 0.0214(2) Uani d . 1
H H4A 0.4685 0.0808 -0.0458 0.026 Uiso calc R 1
C C5 0.37939(12) 0.10629(9) 0.07858(11) 0.0206(2) Uani d . 1
H H5A 0.3295 0.0441 0.0577 0.025 Uiso calc R 1
C C6 0.36955(11) 0.17766(9) 0.17140(11) 0.0174(2) Uani d . 1
C C7 0.27374(12) 0.16007(10) 0.23367(11) 0.0203(2) Uani d . 1
H H7A 0.2647 0.2244 0.2774 0.024 Uiso calc R 1
H H7B 0.1853 0.1410 0.1630 0.024 Uiso calc R 1
C C8 0.26799(11) 0.06651(8) 0.42162(10) 0.0158(2) Uani d . 1
C C9 0.32639(11) -0.00843(9) 0.52540(11) 0.0178(2) Uani d . 1
H H9A 0.3968 -0.0507 0.5288 0.021 Uiso calc R 1
C C10 0.27868(12) -0.01940(9) 0.62342(11) 0.0177(2) Uani d . 1
H H10A 0.3173 -0.0696 0.6922 0.021 Uiso calc R 1
C C11 0.17333(11) 0.04386(8) 0.62022(10) 0.0160(2) Uani d . 1
C C12 0.11361(11) 0.11615(9) 0.51313(11) 0.0168(2) Uani d . 1
H H12A 0.0419 0.1574 0.5084 0.020 Uiso calc R 1
C C13 0.15942(11) 0.12737(9) 0.41392(11) 0.0170(2) Uani d . 1
H H13A 0.1181 0.1752 0.3426 0.020 Uiso calc R 1
C C14 0.12869(11) 0.03475(9) 0.72786(11) 0.0175(2) Uani d . 1
H H14A 0.1629 -0.0190 0.7923 0.021 Uiso calc R 1
C C15 -0.08583(11) 0.14858(8) 0.84847(11) 0.0156(2) Uani d . 1
H H1N2 0.0392(16) 0.0301(13) 0.8951(16) 0.025(4) Uiso d . 1
H H1N3 -0.1132(17) 0.2256(13) 0.6853(18) 0.031(4) Uiso d . 1
H H2N3 -0.1995(18) 0.2624(14) 0.7562(17) 0.030(4) Uiso d . 1

loop_
_atom_site_aniso_label
_atom_site_aniso_U_11
_atom_site_aniso_U_22
_atom_site_aniso_U_33
_atom_site_aniso_U_12
_atom_site_aniso_U_13
_atom_site_aniso_U_23
S1 0.02249(15) 0.01892(14) 0.01894(14) 0.00132(10) 0.01441(11) 0.00114(9)
O1 0.0202(4) 0.0215(4) 0.0181(3) 0.0037(3) 0.0132(3) 0.0039(3)
N1 0.0192(5) 0.0209(4) 0.0157(4) -0.0012(3) 0.0111(4) 0.0006(3)
N2 0.0217(5) 0.0200(4) 0.0176(4) 0.0032(4) 0.0136(4) 0.0035(3)
N3 0.0189(5) 0.0224(5) 0.0197(4) 0.0039(4) 0.0114(4) 0.0045(4)
C1 0.0198(5) 0.0211(5) 0.0152(4) 0.0028(4) 0.0082(4) 0.0004(4)
C2 0.0184(5) 0.0208(5) 0.0170(5) -0.0012(4) 0.0070(4) 0.0012(4)
C3 0.0204(5) 0.0239(5) 0.0176(5) 0.0023(4) 0.0112(4) 0.0042(4)
C4 0.0292(6) 0.0210(5) 0.0186(5) 0.0021(4) 0.0147(5) 0.0004(4)
C5 0.0253(6) 0.0196(5) 0.0191(5) -0.0028(4) 0.0118(4) 0.0004(4)
C6 0.0167(5) 0.0224(5) 0.0144(4) 0.0029(4) 0.0079(4) 0.0038(4)
C7 0.0182(5) 0.0272(6) 0.0185(5) 0.0041(4) 0.0107(4) 0.0064(4)
C8 0.0163(5) 0.0182(5) 0.0155(4) -0.0017(4) 0.0095(4) -0.0013(4)
C9 0.0194(5) 0.0174(5) 0.0202(5) 0.0021(4) 0.0121(4) 0.0007(4)
C10 0.0205(5) 0.0170(5) 0.0185(5) 0.0014(4) 0.0111(4) 0.0021(4)
C11 0.0177(5) 0.0170(5) 0.0158(4) -0.0014(4) 0.0097(4) -0.0011(4)
C12 0.0151(5) 0.0206(5) 0.0163(5) 0.0010(4) 0.0083(4) 0.0001(4)
C13 0.0157(5) 0.0210(5) 0.0152(4) 0.0017(4) 0.0077(4) 0.0021(4)
C14 0.0200(5) 0.0181(5) 0.0171(4) -0.0004(4) 0.0106(4) 0.0011(4)
C15 0.0146(5) 0.0173(5) 0.0160(4) -0.0024(4) 0.0078(4) -0.0010(4)

loop_
_atom_type_symbol
_atom_type_description
_atom_type_scat_dispersion_real
_atom_type_scat_dispersion_imag
_atom_type_scat_source
C C 0.0033 0.0016 'International Tables Vol C Tables 4.2.6.8 and 6.1.1.4'
H H 0.0000 0.0000 'International Tables Vol C Tables 4.2.6.8 and 6.1.1.4'
N N 0.0061 0.0033 'International Tables Vol C Tables 4.2.6.8 and 6.1.1.4'
O O 0.0106 0.0060 'International Tables Vol C Tables 4.2.6.8 and 6.1.1.4'
S S 0.1246 0.1234 'International Tables Vol C Tables 4.2.6.8 and 6.1.1.4'

loop_
_geom_angle_atom_site_label_1
_geom_angle_atom_site_label_2
_geom_angle_atom_site_label_3
_geom_angle
C8 O1 C7 116.23(8)
C14 N1 N2 116.20(9)
C15 N2 N1 118.53(9)
C15 N2 H1N2 121.1(10)
N1 N2 H1N2 120.2(10)
C15 N3 H1N3 118.6(11)
C15 N3 H2N3 117.4(11)
H1N3 N3 H2N3 123.1(15)
C2 C1 C6 121.31(10)
C2 C1 H1A 119.3
C6 C1 H1A 119.3
C1 C2 C3 119.57(11)
C1 C2 H2A 120.2
C3 C2 H2A 120.2
C4 C3 C2 119.52(10)
C4 C3 H3A 120.2
C2 C3 H3A 120.2
C5 C4 C3 120.78(10)
C5 C4 H4A 119.6
C3 C4 H4A 119.6
C4 C5 C6 120.02(11)
C4 C5 H5A 120.0
C6 C5 H5A 120.0
C1 C6 C5 118.79(10)
C1 C6 C7 119.49(10)
C5 C6 C7 121.65(10)
O1 C7 C6 108.91(9)
O1 C7 H7A 109.9
C6 C7 H7A 109.9
O1 C7 H7B 109.9
C6 C7 H7B 109.9
H7A C7 H7B 108.3
O1 C8 C13 123.89(9)
O1 C8 C9 115.94(9)
C13 C8 C9 120.16(9)
C10 C9 C8 119.55(10)
C10 C9 H9A 120.2
C8 C9 H9A 120.2
C9 C10 C11 120.98(10)
C9 C10 H10A 119.5
C11 C10 H10A 119.5
C12 C11 C10 118.52(9)
C12 C11 C14 121.22(10)
C10 C11 C14 120.25(10)
C13 C12 C11 121.11(10)
C13 C12 H12A 119.4
C11 C12 H12A 119.4
C12 C13 C8 119.60(10)
C12 C13 H13A 120.2
C8 C13 H13A 120.2
N1 C14 C11 120.71(10)
N1 C14 H14A 119.6
C11 C14 H14A 119.6
N3 C15 N2 117.16(9)
N3 C15 S1 122.05(8)
N2 C15 S1 120.78(8)

loop_
_geom_bond_atom_site_label_1
_geom_bond_atom_site_label_2
_geom_bond_distance
S1 C15 1.6964(11)
O1 C8 1.3688(12)
O1 C7 1.4430(13)
N1 C14 1.2826(14)
N1 N2 1.3815(12)
N2 C15 1.3417(14)
N2 H1N2 0.880(17)
N3 C15 1.3335(14)
N3 H1N3 0.894(17)
N3 H2N3 0.853(18)
C1 C2 1.3886(15)
C1 C6 1.3903(16)
C1 H1A 0.9300
C2 C3 1.3894(15)
C2 H2A 0.9300
C3 C4 1.3887(16)
C3 H3A 0.9300
C4 C5 1.3884(16)
C4 H4A 0.9300
C5 C6 1.3946(15)
C5 H5A 0.9300
C6 C7 1.5014(15)
C7 H7A 0.9700
C7 H7B 0.9700
C8 C13 1.3950(15)
C8 C9 1.3966(15)
C9 C10 1.3879(14)
C9 H9A 0.9300
C10 C11 1.3990(15)
C10 H10A 0.9300
C11 C12 1.3979(15)
C11 C14 1.4606(14)
C12 C13 1.3856(14)
C12 H12A 0.9300
C13 H13A 0.9300
C14 H14A 0.9300

loop_
_geom_hbond_atom_site_label_D
_geom_hbond_atom_site_label_H
_geom_hbond_atom_site_label_A
_geom_hbond_site_symmetry_A
_geom_hbond_distance_DH
_geom_hbond_distance_HA
_geom_hbond_distance_DA
_geom_hbond_angle_DHA
_geom_hbond_publ_flag
N2 H1N2 S1 3_557 0.880(16) 2.467(16) 3.3403(10) 171.9(14) y
N3 H1N3 N1 1_555 0.895(19) 2.229(18) 2.6104(16) 105.2(13) y
N3 H1N3 S1 4_565 0.895(19) 2.815(17) 3.5285(11) 137.7(14) y
C10 H10A Cg1 3_656 0.93 2.97 3.8325(13) 154 y

loop_
_geom_torsion_atom_site_label_1
_geom_torsion_atom_site_label_2
_geom_torsion_atom_site_label_3
_geom_torsion_atom_site_label_4
_geom_torsion
C14 N1 N2 C15 -177.98(10)
C6 C1 C2 C3 0.83(17)
C1 C2 C3 C4 -0.35(17)
C2 C3 C4 C5 -0.62(18)
C3 C4 C5 C6 1.13(18)
C2 C1 C6 C5 -0.32(16)
C2 C1 C6 C7 -177.44(10)
C4 C5 C6 C1 -0.65(17)
C4 C5 C6 C7 176.40(11)
C8 O1 C7 C6 165.49(9)
C1 C6 C7 O1 -109.78(11)
C5 C6 C7 O1 73.19(13)
C7 O1 C8 C13 4.11(15)
C7 O1 C8 C9 -174.59(10)
O1 C8 C9 C10 176.58(10)
C13 C8 C9 C10 -2.17(16)
C8 C9 C10 C11 -0.31(17)
C9 C10 C11 C12 2.21(16)
C9 C10 C11 C14 -177.07(10)
C10 C11 C12 C13 -1.66(16)
C14 C11 C12 C13 177.61(10)
C11 C12 C13 C8 -0.77(17)
O1 C8 C13 C12 -175.94(10)
C9 C8 C13 C12 2.71(16)
N2 N1 C14 C11 179.67(9)
C12 C11 C14 N1 -7.05(17)
C10 C11 C14 N1 172.21(10)
N1 N2 C15 N3 -0.34(15)
N1 N2 C15 S1 -179.21(8)

loop_
_cod_related_entry_id
_cod_related_entry_database
_cod_related_entry_code
1 ChemSpider 4488702
